data_4341665
loop_
_publ_author_name
'Treadwell, LaRico J'
'Watkins-Curry, Pilanda'
'McAlpin, Jacob D.'
'Rebar, Drew J.'
'Hebert, Jessica K.'
'DiTusa, John F.'
'Chan, Julia Y.'

_publ_section_title
;
 Investigation of Mn, Fe, and Ni Incorporation in CeCo2Al8.
;
_journal_issue 3
_journal_name_full 'Inorganic chemistry'
_journal_page_first 963
_journal_page_last 968
_journal_paper_doi 10.1021/ic502356t
_journal_volume 54
_journal_year 2015
_chemical_formula_moiety 'Al8 Ce Co1.77 Fe0.23'
_chemical_formula_sum 'Al8 Ce Co1.77 Fe0.23'
_chemical_formula_weight 473.1125
_chemical_name_systematic
;
 ?
;
_space_group_IT_number 55
_symmetry_cell_setting orthorhombic
_symmetry_space_group_name_Hall '-P 2 2ab'
_symmetry_space_group_name_H-M 'P b a m'
_atom_sites_solution_primary direct
_atom_sites_solution_secondary difmap
_audit_creation_method SHELXL-97
_audit_update_record
;
2014-09-08 # Formatted by publCIF
;
_cell_angle_alpha 90.00
_cell_angle_beta 90.00
_cell_angle_gamma 90.00
_cell_formula_units_Z 4
_cell_length_a 12.4770(5)
_cell_length_b 14.391(2)
_cell_length_c 4.027(2)
_cell_measurement_temperature 293(2)
_cell_volume 723.1(4)
_computing_cell_refinement 'Denzo and Scalepack (Otwinski & Minor 1997)'
_computing_data_collection 'Collect (Nonius 1999)'
_computing_data_reduction 'Denzo and Scalepack (Otwinski & Minor 1997)'
_computing_molecular_graphics 'Crystal Maker'
_computing_publication_material Publcif
_computing_structure_refinement 'SHELXL-97 (Sheldrick, 2008)'
_computing_structure_solution 'Direct Methods, SIR 97'
_diffrn_ambient_temperature 293(2)
_diffrn_measured_fraction_theta_full 0.998
_diffrn_measured_fraction_theta_max 0.998
_diffrn_measurement_device_type 'Nonius Kappa CCD'
_diffrn_measurement_method '\f and \w scans'
_diffrn_radiation_monochromator graphite
_diffrn_radiation_source 'fine-focus sealed tube'
_diffrn_radiation_type MoK\a
_diffrn_radiation_wavelength 0.71073
_diffrn_reflns_av_R_equivalents 0.0284
_diffrn_reflns_av_sigmaI/netI 0.0333
_diffrn_reflns_limit_h_max 18
_diffrn_reflns_limit_h_min -17
_diffrn_reflns_limit_k_max 20
_diffrn_reflns_limit_k_min -20
_diffrn_reflns_limit_l_max 5
_diffrn_reflns_limit_l_min -5
_diffrn_reflns_number 2194
_diffrn_reflns_theta_full 31.00
_diffrn_reflns_theta_max 31.00
_diffrn_reflns_theta_min 3.27
_exptl_absorpt_coefficient_mu 11.524
_exptl_absorpt_correction_T_max 0.794
_exptl_absorpt_correction_T_min 0.667
_exptl_absorpt_correction_type multi-scan
_exptl_absorpt_process_details 'HKL scalepack (Otwinski & Minor, 1997)'
_exptl_crystal_colour silver
_exptl_crystal_density_diffrn 4.346
_exptl_crystal_density_method 'not measured'
_exptl_crystal_description Fragment
_exptl_crystal_F_000 863.1
_exptl_crystal_size_max 0.05
_exptl_crystal_size_mid 0.03
_exptl_crystal_size_min 0.02
_refine_diff_density_max 2.459
_refine_diff_density_min -1.272
_refine_diff_density_rms 0.251
_refine_ls_extinction_coef 0.0076(3)
_refine_ls_extinction_expression Fc^*^=kFc[1+0.001xFc^2^\l^3^/sin(2\q)]^-1/4^
_refine_ls_extinction_method SHELXL
_refine_ls_goodness_of_fit_ref 1.039
_refine_ls_matrix_type full
_refine_ls_number_parameters 71
_refine_ls_number_reflns 1300
_refine_ls_number_restraints 0
_refine_ls_restrained_S_all 1.039
_refine_ls_R_factor_all 0.0404
_refine_ls_R_factor_gt 0.0266
_refine_ls_shift/su_max 0.000
_refine_ls_shift/su_mean 0.000
_refine_ls_structure_factor_coef Fsqd
_refine_ls_weighting_details 'calc w=1/[\s^2^(Fo^2^)+(0.0311P)^2^+0.6661P] where P=(Fo^2^+2Fc^2^)/3'
_refine_ls_weighting_scheme calc
_refine_ls_wR_factor_gt 0.0583
_refine_ls_wR_factor_ref 0.0638
_reflns_number_gt 1033
_reflns_number_total 1300
_reflns_threshold_expression >2\s(I)
_cod_data_source_file ic502356t_si_003.cif
_cod_data_source_block shelxl
_cod_depositor_comments
;
The following automatic conversions were performed:

'_symmetry_cell_setting' value 'Orthorhombic' changed to
'orthorhombic' according to
/home/saulius/struct/COD-crude-data--automatic-downloads/rss-feeds/ACS/lib/dictionaries/cif_core.dic
dictionary named 'cif_core.dic' version 2.4.2 from
2011-04-26.

'_exptl_absorpt_correction_type' value 'Multi-scan'
changed to 'multi-scan' according to
/home/saulius/struct/COD-crude-data--automatic-downloads/rss-feeds/ACS/lib/dictionaries/cif_core.dic
dictionary named 'cif_core.dic' version 2.4.2 from 2011-04-26.

Automatic conversion script
Id: cif_fix_values 2935 2014-11-11 08:27:57Z andrius 

 Adding full bibliography for 4341656--4341665.cif.
;
_cod_original_sg_symbol_H-M Pbam
_cod_database_code 4341665
_exptl_crystal_f_000' 866.81

loop_
_symmetry_equiv_pos_as_xyz
'x, y, z'
'-x, -y, z'
'x+1/2, -y+1/2, -z'
'-x+1/2, y+1/2, -z'
'-x, -y, -z'
'x, y, -z'
'-x-1/2, y-1/2, z'
'x-1/2, -y-1/2, z'

loop_
_atom_site_label
_atom_site_type_symbol
_atom_site_fract_x
_atom_site_fract_y
_atom_site_fract_z
_atom_site_U_iso_or_equiv
_atom_site_adp_type
_atom_site_occupancy
_atom_site_symmetry_multiplicity
_atom_site_calc_flag
_atom_site_refinement_flags
Ce1 Ce 0.34072(2) 0.318513(19) 0.0000 0.01055(11) Uani 1 2 d S
Co2 Co 0.15116(5) 0.09671(4) 0.0000 0.00808(15) Uani 1 2 d S
Co1 Co 0.03456(5) 0.40589(5) 0.0000 0.0092(2) Uani 0.77(6) 2 d SP
Fe1 Fe 0.03456(5) 0.40589(5) 0.0000 0.0092(2) Uani 0.23(6) 2 d SP
Al8 Al 0.0000 0.5000 0.5000 0.0096(4) Uani 1 4 d S
Al9 Al 0.0000 0.0000 0.0000 0.0104(4) Uani 1 4 d S
Al2 Al 0.15961(12) 0.37917(11) 0.5000 0.0095(3) Uani 1 2 d S
Al5 Al 0.45250(12) 0.17965(10) 0.5000 0.0095(3) Uani 1 2 d S
Al3 Al 0.23606(12) 0.17258(10) 0.5000 0.0096(3) Uani 1 2 d S
Al4 Al 0.33146(12) 0.49159(10) 0.5000 0.0106(3) Uani 1 2 d S
Al1 Al 0.02558(12) 0.13172(10) 0.5000 0.0097(3) Uani 1 2 d S
Al7 Al 0.33940(12) 0.04452(10) 0.0000 0.0111(3) Uani 1 2 d S
Al6 Al 0.09581(12) 0.25304(9) 0.0000 0.0096(3) Uani 1 2 d S

loop_
_atom_site_aniso_label
_atom_site_aniso_U_11
_atom_site_aniso_U_22
_atom_site_aniso_U_33
_atom_site_aniso_U_23
_atom_site_aniso_U_13
_atom_site_aniso_U_12
Ce1 0.01005(15) 0.01325(16) 0.00835(15) 0.000 0.000 -0.00098(11)
Co2 0.0082(3) 0.0082(3) 0.0078(3) 0.000 0.000 0.0000(2)
Co1 0.0105(4) 0.0088(4) 0.0084(4) 0.000 0.000 0.0007(3)
Fe1 0.0105(4) 0.0088(4) 0.0084(4) 0.000 0.000 0.0007(3)
Al8 0.0120(10) 0.0096(9) 0.0071(10) 0.000 0.000 -0.0005(8)
Al9 0.0084(9) 0.0121(10) 0.0105(11) 0.000 0.000 -0.0002(8)
Al2 0.0084(6) 0.0109(7) 0.0093(7) 0.000 0.000 -0.0009(5)
Al5 0.0088(7) 0.0089(7) 0.0108(7) 0.000 0.000 0.0006(5)
Al3 0.0086(7) 0.0114(7) 0.0089(7) 0.000 0.000 -0.0012(6)
Al4 0.0114(7) 0.0102(7) 0.0102(7) 0.000 0.000 -0.0017(6)
Al1 0.0093(6) 0.0108(7) 0.0090(7) 0.000 0.000 0.0005(6)
Al7 0.0083(7) 0.0139(7) 0.0109(8) 0.000 0.000 0.0019(6)
Al6 0.0100(7) 0.0086(6) 0.0102(7) 0.000 0.000 0.0007(6)

loop_
_atom_type_symbol
_atom_type_description
_atom_type_scat_dispersion_real
_atom_type_scat_dispersion_imag
_atom_type_scat_source
Ce Ce -0.2486 2.6331 'International Tables Vol C Tables 4.2.6.8 and 6.1.1.4'
Co Co 0.3494 0.9721 'International Tables Vol C Tables 4.2.6.8 and 6.1.1.4'
Fe Fe 0.3463 0.8444 'International Tables Vol C Tables 4.2.6.8 and 6.1.1.4'
Al Al 0.0645 0.0514 'International Tables Vol C Tables 4.2.6.8 and 6.1.1.4'

loop_
_geom_angle_atom_site_label_1
_geom_angle_atom_site_label_2
_geom_angle_atom_site_label_3
_geom_angle
_geom_angle_site_symmetry_1
_geom_angle_site_symmetry_3
Al1 Ce1 Al1 79.64(5) 3_556 3
Al1 Ce1 Al2 150.74(4) 3_556 1_554
Al1 Ce1 Al2 93.08(4) 3 1_554
Al1 Ce1 Al2 93.08(4) 3_556 .
Al1 Ce1 Al2 150.74(4) 3 .
Al2 Ce1 Al2 79.47(5) 1_554 .
Al1 Ce1 Al5 103.19(4) 3_556 1_554
Al1 Ce1 Al5 54.02(4) 3 1_554
Al2 Ce1 Al5 94.85(4) 1_554 1_554
Al2 Ce1 Al5 154.01(4) . 1_554
Al1 Ce1 Al5 54.02(4) 3_556 .
Al1 Ce1 Al5 103.19(4) 3 .
Al2 Ce1 Al5 154.01(4) 1_554 .
Al2 Ce1 Al5 94.85(4) . .
Al5 Ce1 Al5 79.13(4) 1_554 .
Al1 Ce1 Al3 148.72(4) 3_556 1_554
Al1 Ce1 Al3 92.64(4) 3 1_554
Al2 Ce1 Al3 59.01(4) 1_554 1_554
Al2 Ce1 Al3 107.00(4) . 1_554
Al5 Ce1 Al3 50.37(4) 1_554 1_554
Al5 Ce1 Al3 99.58(4) . 1_554
Al1 Ce1 Al3 92.64(4) 3_556 .
Al1 Ce1 Al3 148.72(4) 3 .
Al2 Ce1 Al3 107.00(4) 1_554 .
Al2 Ce1 Al3 59.01(4) . .
Al5 Ce1 Al3 99.58(4) 1_554 .
Al5 Ce1 Al3 50.37(4) . .
Al3 Ce1 Al3 78.30(4) 1_554 .
Al1 Ce1 Al6 140.18(2) 3_556 .
Al1 Ce1 Al6 140.18(2) 3 .
Al2 Ce1 Al6 52.85(3) 1_554 .
Al2 Ce1 Al6 52.85(3) . .
Al5 Ce1 Al6 103.61(3) 1_554 .
Al5 Ce1 Al6 103.61(3) . .
Al3 Ce1 Al6 54.17(3) 1_554 .
Al3 Ce1 Al6 54.17(3) . .
Al1 Ce1 Al4 56.44(4) 3_556 .
Al1 Ce1 Al4 104.58(4) 3 .
Al2 Ce1 Al4 99.23(4) 1_554 .
Al2 Ce1 Al4 50.00(4) . .
Al5 Ce1 Al4 155.15(4) 1_554 .
Al5 Ce1 Al4 96.14(4) . .
Al3 Ce1 Al4 153.34(4) 1_554 .
Al3 Ce1 Al4 95.76(4) . .
Al6 Ce1 Al4 101.22(3) . .
Al1 Ce1 Al4 104.58(4) 3_556 1_554
Al1 Ce1 Al4 56.44(4) 3 1_554
Al2 Ce1 Al4 50.00(4) 1_554 1_554
Al2 Ce1 Al4 99.23(4) . 1_554
Al5 Ce1 Al4 96.14(4) 1_554 1_554
Al5 Ce1 Al4 155.15(4) . 1_554
Al3 Ce1 Al4 95.76(4) 1_554 1_554
Al3 Ce1 Al4 153.34(4) . 1_554
Al6 Ce1 Al4 101.22(3) . 1_554
Al4 Ce1 Al4 77.84(4) . 1_554
Al1 Ce1 Al9 51.29(3) 3_556 3
Al1 Ce1 Al9 51.29(3) 3 3
Al2 Ce1 Al9 102.35(3) 1_554 3
Al2 Ce1 Al9 102.35(3) . 3
Al5 Ce1 Al9 103.65(3) 1_554 3
Al5 Ce1 Al9 103.65(3) . 3
Al3 Ce1 Al9 140.54(2) 1_554 3
Al3 Ce1 Al9 140.54(2) . 3
Al6 Ce1 Al9 144.40(3) . 3
Al4 Ce1 Al9 53.37(3) . 3
Al4 Ce1 Al9 53.37(3) 1_554 3
Al9 Co2 Al6 109.36(4) . .
Al9 Co2 Al7 125.84(5) . .
Al6 Co2 Al7 124.80(6) . .
Al9 Co2 Al3 126.49(3) . .
Al6 Co2 Al3 73.12(4) . .
Al7 Co2 Al3 74.45(4) . .
Al9 Co2 Al3 126.49(3) . 1_554
Al6 Co2 Al3 73.12(4) . 1_554
Al7 Co2 Al3 74.45(4) . 1_554
Al3 Co2 Al3 105.86(6) . 1_554
Al9 Co2 Al4 73.36(4) . 7_654
Al6 Co2 Al4 126.68(3) . 7_654
Al7 Co2 Al4 74.69(4) . 7_654
Al3 Co2 Al4 149.14(6) . 7_654
Al3 Co2 Al4 65.63(5) 1_554 7_654
Al9 Co2 Al4 73.36(4) . 7_655
Al6 Co2 Al4 126.68(3) . 7_655
Al7 Co2 Al4 74.69(4) . 7_655
Al3 Co2 Al4 65.63(5) . 7_655
Al3 Co2 Al4 149.14(6) 1_554 7_655
Al4 Co2 Al4 105.60(7) 7_654 7_655
Al9 Co2 Al1 68.30(4) . 1_554
Al6 Co2 Al1 68.78(4) . 1_554
Al7 Co2 Al1 129.26(3) . 1_554
Al3 Co2 Al1 141.89(5) . 1_554
Al3 Co2 Al1 63.34(5) 1_554 1_554
Al4 Co2 Al1 63.32(5) 7_654 1_554
Al4 Co2 Al1 141.66(5) 7_655 1_554
Al9 Co2 Al1 68.30(4) . .
Al6 Co2 Al1 68.78(4) . .
Al7 Co2 Al1 129.26(3) . .
Al3 Co2 Al1 63.34(5) . .
Al3 Co2 Al1 141.89(5) 1_554 .
Al4 Co2 Al1 141.66(5) 7_654 .
Al4 Co2 Al1 63.32(5) 7_655 .
Al1 Co2 Al1 101.48(6) 1_554 .
Al6 Co1 Al8 125.204(19) . .
Al6 Co1 Al8 125.204(19) . 1_554
Al8 Co1 Al8 109.56(4) . 1_554
Al6 Co1 Al7 125.49(6) . 3_455
Al8 Co1 Al7 71.19(2) . 3_455
Al8 Co1 Al7 71.19(2) 1_554 3_455
Al6 Co1 Al7 122.59(6) . 7_665
Al8 Co1 Al7 71.14(2) . 7_665
Al8 Co1 Al7 71.14(2) 1_554 7_665
Al7 Co1 Al7 111.92(4) 3_455 7_665
Al6 Co1 Al5 71.25(4) . 3_455
Al8 Co1 Al5 146.38(4) . 3_455
Al8 Co1 Al5 63.51(4) 1_554 3_455
Al7 Co1 Al5 75.68(4) 3_455 3_455
Al7 Co1 Al5 128.48(3) 7_665 3_455
Al6 Co1 Al5 71.25(4) . 3_456
Al8 Co1 Al5 63.51(4) . 3_456
Al8 Co1 Al5 146.38(4) 1_554 3_456
Al7 Co1 Al5 75.68(4) 3_455 3_456
Al7 Co1 Al5 128.48(3) 7_665 3_456
Al5 Co1 Al5 103.01(6) 3_455 3_456
Al6 Co1 Al2 70.14(4) . .
Al8 Co1 Al2 63.22(4) . .
Al8 Co1 Al2 145.75(4) 1_554 .
Al7 Co1 Al2 128.55(3) 3_455 .
Al7 Co1 Al2 75.07(4) 7_665 .
Al5 Co1 Al2 141.38(6) 3_455 .
Al5 Co1 Al2 63.76(5) 3_456 .
Al6 Co1 Al2 70.14(4) . 1_554
Al8 Co1 Al2 145.75(4) . 1_554
Al8 Co1 Al2 63.22(4) 1_554 1_554
Al7 Co1 Al2 128.55(3) 3_455 1_554
Al7 Co1 Al2 75.07(4) 7_665 1_554
Al5 Co1 Al2 63.76(5) 3_455 1_554
Al5 Co1 Al2 141.38(6) 3_456 1_554
Al2 Co1 Al2 102.81(6) . 1_554
Al6 Co1 Fe1 178.50(6) . 5_565
Al8 Co1 Fe1 54.782(19) . 5_565
Al8 Co1 Fe1 54.782(19) 1_554 5_565
Al7 Co1 Fe1 56.00(4) 3_455 5_565
Al7 Co1 Fe1 55.91(4) 7_665 5_565
Al5 Co1 Fe1 109.59(4) 3_455 5_565
Al5 Co1 Fe1 109.59(4) 3_456 5_565
Al2 Co1 Fe1 109.03(4) . 5_565
Al2 Co1 Fe1 109.03(4) 1_554 5_565
Al6 Co1 Co1 178.50(6) . 5_565
Al8 Co1 Co1 54.782(19) . 5_565
Al8 Co1 Co1 54.782(19) 1_554 5_565
Al7 Co1 Co1 56.00(4) 3_455 5_565
Al7 Co1 Co1 55.91(4) 7_665 5_565
Al5 Co1 Co1 109.59(4) 3_455 5_565
Al5 Co1 Co1 109.59(4) 3_456 5_565
Al2 Co1 Co1 109.03(4) . 5_565
Al2 Co1 Co1 109.03(4) 1_554 5_565
Fe1 Co1 Co1 0.00(3) 5_565 5_565
Fe1 Al8 Co1 0.00(3) 5_566 5_566
Fe1 Al8 Co1 180.0 5_566 .
Co1 Al8 Co1 180.0 5_566 .
Fe1 Al8 Fe1 70.44(4) 5_566 1_556
Co1 Al8 Fe1 70.44(4) 5_566 1_556
Co1 Al8 Fe1 109.56(4) . 1_556
Fe1 Al8 Co1 70.44(4) 5_566 1_556
Co1 Al8 Co1 70.44(4) 5_566 1_556
Co1 Al8 Co1 109.56(4) . 1_556
Fe1 Al8 Co1 0.00(3) 1_556 1_556
Fe1 Al8 Fe1 109.56(4) 5_566 5_565
Co1 Al8 Fe1 109.56(4) 5_566 5_565
Co1 Al8 Fe1 70.44(4) . 5_565
Fe1 Al8 Fe1 180.0 1_556 5_565
Co1 Al8 Fe1 180.0 1_556 5_565
Fe1 Al8 Co1 109.56(4) 5_566 5_565
Co1 Al8 Co1 109.56(4) 5_566 5_565
Co1 Al8 Co1 70.44(4) . 5_565
Fe1 Al8 Co1 180.0 1_556 5_565
Co1 Al8 Co1 180.0 1_556 5_565
Fe1 Al8 Co1 0.00(4) 5_565 5_565
Fe1 Al8 Al2 119.55(2) 5_566 .
Co1 Al8 Al2 119.55(2) 5_566 .
Co1 Al8 Al2 60.45(2) . .
Fe1 Al8 Al2 60.45(2) 1_556 .
Co1 Al8 Al2 60.45(2) 1_556 .
Fe1 Al8 Al2 119.55(2) 5_565 .
Co1 Al8 Al2 119.55(2) 5_565 .
Fe1 Al8 Al2 60.45(2) 5_566 5_566
Co1 Al8 Al2 60.45(2) 5_566 5_566
Co1 Al8 Al2 119.55(2) . 5_566
Fe1 Al8 Al2 119.55(2) 1_556 5_566
Co1 Al8 Al2 119.55(2) 1_556 5_566
Fe1 Al8 Al2 60.45(2) 5_565 5_566
Co1 Al8 Al2 60.45(2) 5_565 5_566
Al2 Al8 Al2 180.0 . 5_566
Fe1 Al8 Al5 60.23(2) 5_566 7_665
Co1 Al8 Al5 60.23(2) 5_566 7_665
Co1 Al8 Al5 119.77(2) . 7_665
Fe1 Al8 Al5 119.77(2) 1_556 7_665
Co1 Al8 Al5 119.77(2) 1_556 7_665
Fe1 Al8 Al5 60.23(2) 5_565 7_665
Co1 Al8 Al5 60.23(2) 5_565 7_665
Al2 Al8 Al5 118.22(5) . 7_665
Al2 Al8 Al5 61.78(5) 5_566 7_665
Fe1 Al8 Al5 119.77(2) 5_566 3_456
Co1 Al8 Al5 119.77(2) 5_566 3_456
Co1 Al8 Al5 60.23(2) . 3_456
Fe1 Al8 Al5 60.23(2) 1_556 3_456
Co1 Al8 Al5 60.23(2) 1_556 3_456
Fe1 Al8 Al5 119.77(2) 5_565 3_456
Co1 Al8 Al5 119.77(2) 5_565 3_456
Al2 Al8 Al5 61.78(5) . 3_456
Al2 Al8 Al5 118.22(5) 5_566 3_456
Al5 Al8 Al5 180.0 7_665 3_456
Co2 Al9 Co2 180.00(3) 5 .
Co2 Al9 Al1 60.22(3) 5 5
Co2 Al9 Al1 119.78(3) . 5
Co2 Al9 Al1 119.78(3) 5 .
Co2 Al9 Al1 60.22(3) . .
Al1 Al9 Al1 180.00(8) 5 .
Co2 Al9 Al1 60.22(3) 5 5_556
Co2 Al9 Al1 119.78(3) . 5_556
Al1 Al9 Al1 92.66(5) 5 5_556
Al1 Al9 Al1 87.34(5) . 5_556
Co2 Al9 Al1 119.78(3) 5 1_554
Co2 Al9 Al1 60.22(3) . 1_554
Al1 Al9 Al1 87.34(5) 5 1_554
Al1 Al9 Al1 92.66(5) . 1_554
Al1 Al9 Al1 180.00(5) 5_556 1_554
Co2 Al9 Al4 56.22(3) 5 3_455
Co2 Al9 Al4 123.78(3) . 3_455
Al1 Al9 Al4 56.34(4) 5 3_455
Al1 Al9 Al4 123.66(4) . 3_455
Al1 Al9 Al4 116.45(4) 5_556 3_455
Al1 Al9 Al4 63.55(4) 1_554 3_455
Co2 Al9 Al4 123.78(3) 5 7_655
Co2 Al9 Al4 56.22(3) . 7_655
Al1 Al9 Al4 123.66(4) 5 7_655
Al1 Al9 Al4 56.34(4) . 7_655
Al1 Al9 Al4 63.55(4) 5_556 7_655
Al1 Al9 Al4 116.45(4) 1_554 7_655
Al4 Al9 Al4 180.00(4) 3_455 7_655
Co2 Al9 Al4 56.22(3) 5 3_456
Co2 Al9 Al4 123.78(3) . 3_456
Al1 Al9 Al4 116.45(4) 5 3_456
Al1 Al9 Al4 63.55(4) . 3_456
Al1 Al9 Al4 56.34(4) 5_556 3_456
Al1 Al9 Al4 123.66(4) 1_554 3_456
Al4 Al9 Al4 87.42(5) 3_455 3_456
Al4 Al9 Al4 92.58(5) 7_655 3_456
Co2 Al9 Al4 123.78(3) 5 7_654
Co2 Al9 Al4 56.22(3) . 7_654
Al1 Al9 Al4 63.55(4) 5 7_654
Al1 Al9 Al4 116.45(4) . 7_654
Al1 Al9 Al4 123.66(4) 5_556 7_654
Al1 Al9 Al4 56.34(4) 1_554 7_654
Al4 Al9 Al4 92.58(5) 3_455 7_654
Al4 Al9 Al4 87.42(5) 7_655 7_654
Al4 Al9 Al4 180.00(4) 3_456 7_654
Co2 Al9 Ce1 89.159(18) 5 3_455
Co2 Al9 Ce1 90.841(18) . 3_455
Al1 Al9 Ce1 118.20(3) 5 3_455
Al1 Al9 Ce1 61.80(3) . 3_455
Al1 Al9 Ce1 118.20(3) 5_556 3_455
Al1 Al9 Ce1 61.80(3) 1_554 3_455
Al4 Al9 Ce1 61.96(3) 3_455 3_455
Al4 Al9 Ce1 118.04(3) 7_655 3_455
Al4 Al9 Ce1 61.96(3) 3_456 3_455
Al4 Al9 Ce1 118.04(3) 7_654 3_455
Co2 Al9 Ce1 90.841(18) 5 7_655
Co2 Al9 Ce1 89.159(18) . 7_655
Al1 Al9 Ce1 61.80(3) 5 7_655
Al1 Al9 Ce1 118.20(3) . 7_655
Al1 Al9 Ce1 61.80(3) 5_556 7_655
Al1 Al9 Ce1 118.20(3) 1_554 7_655
Al4 Al9 Ce1 118.04(3) 3_455 7_655
Al4 Al9 Ce1 61.96(3) 7_655 7_655
Al4 Al9 Ce1 118.04(3) 3_456 7_655
Al4 Al9 Ce1 61.96(3) 7_654 7_655
Ce1 Al9 Ce1 180.000(9) 3_455 7_655
Co1 Al2 Fe1 102.81(6) . 1_556
Co1 Al2 Co1 102.81(6) . 1_556
Fe1 Al2 Co1 0.00(2) 1_556 1_556
Co1 Al2 Al8 56.33(3) . .
Fe1 Al2 Al8 56.33(3) 1_556 .
Co1 Al2 Al8 56.33(3) 1_556 .
Co1 Al2 Al4 113.18(5) . .
Fe1 Al2 Al4 113.18(5) 1_556 .
Co1 Al2 Al4 113.18(5) 1_556 .
Al8 Al2 Al4 101.84(6) . .
Co1 Al2 Al5 58.06(3) . 3_456
Fe1 Al2 Al5 58.06(3) 1_556 3_456
Co1 Al2 Al5 58.06(3) 1_556 3_456
Al8 Al2 Al5 59.26(4) . 3_456
Al4 Al2 Al5 161.10(8) . 3_456
Co1 Al2 Al6 50.82(4) . .
Fe1 Al2 Al6 118.83(6) 1_556 .
Co1 Al2 Al6 118.83(6) 1_556 .
Al8 Al2 Al6 102.14(5) . .
Al4 Al2 Al6 127.72(4) . .
Al5 Al2 Al6 62.11(4) 3_456 .
Co1 Al2 Al6 118.83(6) . 1_556
Fe1 Al2 Al6 50.82(4) 1_556 1_556
Co1 Al2 Al6 50.82(4) 1_556 1_556
Al8 Al2 Al6 102.14(5) . 1_556
Al4 Al2 Al6 127.72(4) . 1_556
Al5 Al2 Al6 62.11(4) 3_456 1_556
Al6 Al2 Al6 90.90(7) . 1_556
Co1 Al2 Ce1 167.28(5) . 1_556
Fe1 Al2 Ce1 88.64(3) 1_556 1_556
Co1 Al2 Ce1 88.64(3) 1_556 1_556
Al8 Al2 Ce1 136.27(3) . 1_556
Al4 Al2 Ce1 66.06(4) . 1_556
Al5 Al2 Ce1 126.55(4) 3_456 1_556
Al6 Al2 Ce1 118.66(6) . 1_556
Al6 Al2 Ce1 64.44(4) 1_556 1_556
Co1 Al2 Ce1 88.64(3) . .
Fe1 Al2 Ce1 167.28(5) 1_556 .
Co1 Al2 Ce1 167.28(5) 1_556 .
Al8 Al2 Ce1 136.27(3) . .
Al4 Al2 Ce1 66.06(4) . .
Al5 Al2 Ce1 126.55(4) 3_456 .
Al6 Al2 Ce1 64.44(4) . .
Al6 Al2 Ce1 118.66(6) 1_556 .
Ce1 Al2 Ce1 79.47(5) 1_556 .
Fe1 Al5 Co1 0.00(4) 3 3
Fe1 Al5 Fe1 103.01(6) 3 3_556
Co1 Al5 Fe1 103.01(6) 3 3_556
Fe1 Al5 Co1 103.01(6) 3 3_556
Co1 Al5 Co1 103.01(6) 3 3_556
Fe1 Al5 Co1 0.00(3) 3_556 3_556
Fe1 Al5 Al8 56.26(3) 3 3_556
Co1 Al5 Al8 56.26(3) 3 3_556
Fe1 Al5 Al8 56.26(3) 3_556 3_556
Co1 Al5 Al8 56.26(3) 3_556 3_556
Fe1 Al5 Al3 112.31(4) 3 .
Co1 Al5 Al3 112.31(4) 3 .
Fe1 Al5 Al3 112.31(4) 3_556 .
Co1 Al5 Al3 112.31(4) 3_556 .
Al8 Al5 Al3 100.75(6) 3_556 .
Fe1 Al5 Al2 58.18(3) 3 3_556
Co1 Al5 Al2 58.18(3) 3 3_556
Fe1 Al5 Al2 58.18(3) 3_556 3_556
Co1 Al5 Al2 58.18(3) 3_556 3_556
Al8 Al5 Al2 58.95(4) 3_556 3_556
Al3 Al5 Al2 159.70(7) . 3_556
Fe1 Al5 Al6 117.64(6) 3 3_556
Co1 Al5 Al6 117.64(6) 3 3_556
Fe1 Al5 Al6 50.40(4) 3_556 3_556
Co1 Al5 Al6 50.40(4) 3_556 3_556
Al8 Al5 Al6 100.97(5) 3_556 3_556
Al3 Al5 Al6 129.58(4) . 3_556
Al2 Al5 Al6 60.76(4) 3_556 3_556
Fe1 Al5 Al6 50.40(4) 3 3
Co1 Al5 Al6 50.40(4) 3 3
Fe1 Al5 Al6 117.64(6) 3_556 3
Co1 Al5 Al6 117.64(6) 3_556 3
Al8 Al5 Al6 100.97(5) 3_556 3
Al3 Al5 Al6 129.58(4) . 3
Al2 Al5 Al6 60.76(4) 3_556 3
Al6 Al5 Al6 89.43(7) 3_556 3
Fe1 Al5 Al1 109.08(5) 3 3_556
Co1 Al5 Al1 109.08(5) 3 3_556
Fe1 Al5 Al1 109.08(5) 3_556 3_556
Co1 Al5 Al1 109.08(5) 3_556 3_556
Al8 Al5 Al1 148.52(7) 3_556 3_556
Al3 Al5 Al1 110.73(6) . 3_556
Al2 Al5 Al1 89.57(6) 3_556 3_556
Al6 Al5 Al1 58.68(4) 3_556 3_556
Al6 Al5 Al1 58.68(4) 3 3_556
Fe1 Al5 Ce1 167.59(4) 3 1_556
Co1 Al5 Ce1 167.59(4) 3 1_556
Fe1 Al5 Ce1 88.83(3) 3_556 1_556
Co1 Al5 Ce1 88.83(3) 3_556 1_556
Al8 Al5 Ce1 135.62(3) 3_556 1_556
Al3 Al5 Ce1 65.35(4) . 1_556
Al2 Al5 Ce1 128.03(4) 3_556 1_556
Al6 Al5 Ce1 67.27(4) 3_556 1_556
Al6 Al5 Ce1 120.65(6) 3 1_556
Al1 Al5 Ce1 62.69(3) 3_556 1_556
Fe1 Al5 Ce1 88.83(3) 3 .
Co1 Al5 Ce1 88.83(3) 3 .
Fe1 Al5 Ce1 167.59(4) 3_556 .
Co1 Al5 Ce1 167.59(4) 3_556 .
Al8 Al5 Ce1 135.62(3) 3_556 .
Al3 Al5 Ce1 65.35(4) . .
Al2 Al5 Ce1 128.03(4) 3_556 .
Al6 Al5 Ce1 120.65(6) 3_556 .
Al6 Al5 Ce1 67.27(4) 3 .
Al1 Al5 Ce1 62.69(3) 3_556 .
Ce1 Al5 Ce1 79.13(4) 1_556 .
Co2 Al3 Co2 105.86(6) . 1_556
Co2 Al3 Al1 59.72(4) . .
Co2 Al3 Al1 59.72(4) 1_556 .
Co2 Al3 Al5 115.84(4) . .
Co2 Al3 Al5 115.84(4) 1_556 .
Al1 Al3 Al5 169.54(8) . .
Co2 Al3 Al4 57.26(3) . 7_655
Co2 Al3 Al4 57.26(3) 1_556 7_655
Al1 Al3 Al4 59.46(6) . 7_655
Al5 Al3 Al4 110.08(7) . 7_655
Co2 Al3 Al6 50.74(4) . .
Co2 Al3 Al6 118.17(6) 1_556 .
Al1 Al3 Al6 59.99(4) . .
Al5 Al3 Al6 125.89(5) . .
Al4 Al3 Al6 101.17(5) 7_655 .
Co2 Al3 Al6 118.17(6) . 1_556
Co2 Al3 Al6 50.74(4) 1_556 1_556
Al1 Al3 Al6 59.99(4) . 1_556
Al5 Al3 Al6 125.89(5) . 1_556
Al4 Al3 Al6 101.17(5) 7_655 1_556
Al6 Al3 Al6 87.64(6) . 1_556
Co2 Al3 Ce1 163.85(5) . 1_556
Co2 Al3 Ce1 87.31(3) 1_556 1_556
Al1 Al3 Ce1 122.92(4) . 1_556
Al5 Al3 Ce1 64.28(4) . 1_556
Al4 Al3 Ce1 138.82(3) 7_655 1_556
Al6 Al3 Ce1 114.92(5) . 1_556
Al6 Al3 Ce1 63.07(4) 1_556 1_556
Co2 Al3 Ce1 87.31(3) . .
Co2 Al3 Ce1 163.85(5) 1_556 .
Al1 Al3 Ce1 122.92(4) . .
Al5 Al3 Ce1 64.28(4) . .
Al4 Al3 Ce1 138.82(3) 7_655 .
Al6 Al3 Ce1 63.07(4) . .
Al6 Al3 Ce1 114.92(5) 1_556 .
Ce1 Al3 Ce1 78.30(4) 1_556 .
Co2 Al4 Co2 105.60(7) 7_666 7_665
Co2 Al4 Al2 115.40(5) 7_666 .
Co2 Al4 Al2 115.40(5) 7_665 .
Co2 Al4 Al1 59.66(4) 7_666 7_665
Co2 Al4 Al1 59.66(4) 7_665 7_665
Al2 Al4 Al1 168.53(8) . 7_665
Co2 Al4 Al3 57.11(4) 7_666 7_665
Co2 Al4 Al3 57.11(4) 7_665 7_665
Al2 Al4 Al3 109.11(7) . 7_665
Al1 Al4 Al3 59.42(5) 7_665 7_665
Co2 Al4 Al9 50.42(3) 7_666 3_556
Co2 Al4 Al9 117.62(6) 7_665 3_556
Al2 Al4 Al9 126.95(4) . 3_556
Al1 Al4 Al9 59.39(4) 7_665 3_556
Al3 Al4 Al9 100.52(4) 7_665 3_556
Co2 Al4 Al9 117.62(6) 7_666 3
Co2 Al4 Al9 50.42(3) 7_665 3
Al2 Al4 Al9 126.95(4) . 3
Al1 Al4 Al9 59.39(4) 7_665 3
Al3 Al4 Al9 100.52(4) 7_665 3
Al9 Al4 Al9 87.42(5) 3_556 3
Co2 Al4 Ce1 164.25(5) 7_666 .
Co2 Al4 Ce1 87.80(3) 7_665 .
Al2 Al4 Ce1 63.94(4) . .
Al1 Al4 Ce1 123.93(5) 7_665 .
Al3 Al4 Ce1 138.64(3) 7_665 .
Al9 Al4 Ce1 116.13(5) 3_556 .
Al9 Al4 Ce1 64.67(3) 3 .
Co2 Al4 Ce1 87.80(3) 7_666 1_556
Co2 Al4 Ce1 164.25(5) 7_665 1_556
Al2 Al4 Ce1 63.94(4) . 1_556
Al1 Al4 Ce1 123.93(5) 7_665 1_556
Al3 Al4 Ce1 138.64(3) 7_665 1_556
Al9 Al4 Ce1 64.67(3) 3_556 1_556
Al9 Al4 Ce1 116.13(5) 3 1_556
Ce1 Al4 Ce1 77.84(4) . 1_556
Co2 Al1 Co2 101.48(6) 1_556 .
Co2 Al1 Al3 56.93(3) 1_556 .
Co2 Al1 Al3 56.93(3) . .
Co2 Al1 Al4 57.03(4) 1_556 7_655
Co2 Al1 Al4 57.03(4) . 7_655
Al3 Al1 Al4 61.13(6) . 7_655
Co2 Al1 Al9 119.81(6) 1_556 .
Co2 Al1 Al9 51.47(3) . .
Al3 Al1 Al9 105.11(5) . .
Al4 Al1 Al9 64.27(4) 7_655 .
Co2 Al1 Al9 51.47(3) 1_556 1_556
Co2 Al1 Al9 119.81(6) . 1_556
Al3 Al1 Al9 105.11(5) . 1_556
Al4 Al1 Al9 64.27(4) 7_655 1_556
Al9 Al1 Al9 92.66(5) . 1_556
Co2 Al1 Al6 51.44(4) 1_556 1_556
Co2 Al1 Al6 119.21(6) . 1_556
Al3 Al1 Al6 63.85(5) . 1_556
Al4 Al1 Al6 105.02(5) 7_655 1_556
Al9 Al1 Al6 168.16(7) . 1_556
Al9 Al1 Al6 86.59(4) 1_556 1_556
Co2 Al1 Al6 119.21(6) 1_556 .
Co2 Al1 Al6 51.44(4) . .
Al3 Al1 Al6 63.85(5) . .
Al4 Al1 Al6 105.02(5) 7_655 .
Al9 Al1 Al6 86.59(4) . .
Al9 Al1 Al6 168.16(7) 1_556 .
Al6 Al1 Al6 91.73(7) 1_556 .
Co2 Al1 Al5 112.05(4) 1_556 3_456
Co2 Al1 Al5 112.05(4) . 3_456
Al3 Al1 Al5 95.95(7) . 3_456
Al4 Al1 Al5 157.08(8) 7_655 3_456
Al9 Al1 Al5 127.52(4) . 3_456
Al9 Al1 Al5 127.52(4) 1_556 3_456
Al6 Al1 Al5 60.63(4) 1_556 3_456
Al6 Al1 Al5 60.63(4) . 3_456
Co2 Al1 Ce1 169.07(5) 1_556 3_455
Co2 Al1 Ce1 89.44(3) . 3_455
Al3 Al1 Ce1 131.76(4) . 3_455
Al4 Al1 Ce1 131.04(4) 7_655 3_455
Al9 Al1 Ce1 66.91(3) . 3_455
Al9 Al1 Ce1 122.29(5) 1_556 3_455
Al6 Al1 Ce1 123.16(6) 1_556 3_455
Al6 Al1 Ce1 68.15(4) . 3_455
Al5 Al1 Ce1 63.29(3) 3_456 3_455
Co2 Al1 Ce1 89.44(3) 1_556 3_456
Co2 Al1 Ce1 169.07(5) . 3_456
Al3 Al1 Ce1 131.76(4) . 3_456
Al4 Al1 Ce1 131.04(4) 7_655 3_456
Al9 Al1 Ce1 122.29(5) . 3_456
Al9 Al1 Ce1 66.91(3) 1_556 3_456
Al6 Al1 Ce1 68.15(4) 1_556 3_456
Al6 Al1 Ce1 123.16(6) . 3_456
Al5 Al1 Ce1 63.29(4) 3_456 3_456
Ce1 Al1 Ce1 79.64(5) 3_455 3_456
Co2 Al7 Fe1 145.93(7) . 3
Co2 Al7 Co1 145.93(7) . 3
Fe1 Al7 Co1 0.00(3) 3 3
Co2 Al7 Fe1 145.98(7) . 7_655
Fe1 Al7 Fe1 68.08(4) 3 7_655
Co1 Al7 Fe1 68.08(4) 3 7_655
Co2 Al7 Co1 145.98(7) . 7_655
Fe1 Al7 Co1 68.08(4) 3 7_655
Co1 Al7 Co1 68.08(4) 3 7_655
Fe1 Al7 Co1 0.00(3) 7_655 7_655
Co2 Al7 Al8 136.26(2) . 3_556
Fe1 Al7 Al8 53.24(3) 3 3_556
Co1 Al7 Al8 53.24(3) 3 3_556
Fe1 Al7 Al8 53.22(3) 7_655 3_556
Co1 Al7 Al8 53.22(3) 7_655 3_556
Co2 Al7 Al8 136.26(2) . 3
Fe1 Al7 Al8 53.24(3) 3 3
Co1 Al7 Al8 53.24(3) 3 3
Fe1 Al7 Al8 53.22(3) 7_655 3
Co1 Al7 Al8 53.22(3) 7_655 3
Al8 Al7 Al8 87.49(5) 3_556 3
Co1 Al6 Co2 177.90(8) . .
Co1 Al6 Al1 119.04(5) . 1_554
Co2 Al6 Al1 59.78(4) . 1_554
Co1 Al6 Al1 119.04(5) . .
Co2 Al6 Al1 59.78(4) . .
Al1 Al6 Al1 91.73(7) 1_554 .
Co1 Al6 Al2 59.04(4) . .
Co2 Al6 Al2 122.11(5) . .
Al1 Al6 Al2 177.88(7) 1_554 .
Al1 Al6 Al2 88.64(4) . .
Co1 Al6 Al2 59.04(4) . 1_554
Co2 Al6 Al2 122.11(5) . 1_554
Al1 Al6 Al2 88.64(4) 1_554 1_554
Al1 Al6 Al2 177.88(7) . 1_554
Al2 Al6 Al2 90.90(7) . 1_554
Co1 Al6 Al5 58.35(4) . 3_455
Co2 Al6 Al5 120.46(5) . 3_455
Al1 Al6 Al5 60.69(4) 1_554 3_455
Al1 Al6 Al5 121.36(7) . 3_455
Al2 Al6 Al5 117.39(6) . 3_455
Al2 Al6 Al5 57.12(4) 1_554 3_455
Co1 Al6 Al5 58.35(4) . 3_456
Co2 Al6 Al5 120.46(5) . 3_456
Al1 Al6 Al5 121.36(7) 1_554 3_456
Al1 Al6 Al5 60.69(4) . 3_456
Al2 Al6 Al5 57.12(4) . 3_456
Al2 Al6 Al5 117.39(6) 1_554 3_456
Al5 Al6 Al5 89.43(7) 3_455 3_456
Co1 Al6 Al3 125.00(4) . .
Co2 Al6 Al3 56.14(4) . .
Al1 Al6 Al3 115.92(6) 1_554 .
Al1 Al6 Al3 56.17(4) . .
Al2 Al6 Al3 65.97(4) . .
Al2 Al6 Al3 125.43(7) 1_554 .
Al5 Al6 Al3 176.28(7) 3_455 .
Al5 Al6 Al3 91.35(4) 3_456 .
Co1 Al6 Al3 125.00(4) . 1_554
Co2 Al6 Al3 56.14(4) . 1_554
Al1 Al6 Al3 56.17(4) 1_554 1_554
Al1 Al6 Al3 115.92(6) . 1_554
Al2 Al6 Al3 125.43(7) . 1_554
Al2 Al6 Al3 65.97(4) 1_554 1_554
Al5 Al6 Al3 91.35(4) 3_455 1_554
Al5 Al6 Al3 176.28(7) 3_456 1_554
Al3 Al6 Al3 87.64(6) . 1_554
Co1 Al6 Ce1 92.02(5) . .
Co2 Al6 Ce1 90.07(5) . .
Al1 Al6 Ce1 118.81(4) 1_554 .
Al1 Al6 Ce1 118.81(4) . .
Al2 Al6 Ce1 62.71(4) . .
Al2 Al6 Ce1 62.71(4) 1_554 .
Al5 Al6 Ce1 119.82(4) 3_455 .
Al5 Al6 Ce1 119.82(4) 3_456 .
Al3 Al6 Ce1 62.76(4) . .
Al3 Al6 Ce1 62.76(4) 1_554 .

loop_
_geom_bond_atom_site_label_1
_geom_bond_atom_site_label_2
_geom_bond_distance
_geom_bond_site_symmetry_2
Ce1 Al1 3.1443(14) 3_556
Ce1 Al1 3.1443(14) 3
Ce1 Al2 3.1500(13) 1_554
Ce1 Al2 3.1500(13) .
Ce1 Al5 3.1611(13) 1_554
Ce1 Al5 3.1611(13) .
Ce1 Al3 3.1891(13) 1_554
Ce1 Al3 3.1891(13) .
Ce1 Al6 3.1977(15) .
Ce1 Al4 3.2049(13) .
Ce1 Al4 3.2049(14) 1_554
Ce1 Al9 3.2819(4) 3
Co2 Al9 2.3439(6) .
Co2 Al6 2.3532(15) .
Co2 Al7 2.4658(16) .
Co2 Al3 2.5236(13) .
Co2 Al3 2.5236(13) 1_554
Co2 Al4 2.5278(13) 7_654
Co2 Al4 2.5278(13) 7_655
Co2 Al1 2.6005(13) 1_554
Co2 Al1 2.6005(13) .
Co1 Al6 2.3287(15) .
Co1 Al8 2.4646(9) .
Co1 Al8 2.4646(9) 1_554
Co1 Al7 2.5375(16) 3_455
Co1 Al7 2.5403(16) 7_665
Co1 Al5 2.5726(12) 3_455
Co1 Al5 2.5726(12) 3_456
Co1 Al2 2.5761(13) .
Co1 Al2 2.5761(13) 1_554
Co1 Fe1 2.8426(13) 5_565
Co1 Co1 2.8426(13) 5_565
Al8 Fe1 2.4646(9) 5_566
Al8 Co1 2.4646(9) 5_566
Al8 Fe1 2.4646(9) 1_556
Al8 Co1 2.4646(9) 1_556
Al8 Fe1 2.4646(9) 5_565
Al8 Co1 2.4646(9) 5_565
Al8 Al2 2.6438(15) .
Al8 Al2 2.6438(15) 5_566
Al8 Al5 2.6524(14) 7_665
Al8 Al5 2.6524(14) 3_456
Al9 Co2 2.3439(6) 5
Al9 Al1 2.7838(13) 5
Al9 Al1 2.7838(13) .
Al9 Al1 2.7838(13) 5_556
Al9 Al1 2.7838(13) 1_554
Al9 Al4 2.9139(13) 3_455
Al9 Al4 2.9139(13) 7_655
Al9 Al4 2.9139(13) 3_456
Al9 Al4 2.9139(13) 7_654
Al9 Ce1 3.2819(4) 3_455
Al9 Ce1 3.2819(4) 7_655
Al2 Fe1 2.5761(13) 1_556
Al2 Co1 2.5761(13) 1_556
Al2 Al4 2.686(2) .
Al2 Al5 2.719(2) 3_456
Al2 Al6 2.8254(16) .
Al2 Al6 2.8254(16) 1_556
Al2 Ce1 3.1500(13) 1_556
Al5 Fe1 2.5726(13) 3
Al5 Co1 2.5726(13) 3
Al5 Fe1 2.5726(13) 3_556
Al5 Co1 2.5726(13) 3_556
Al5 Al8 2.6524(14) 3_556
Al5 Al3 2.702(2) .
Al5 Al2 2.719(2) 3_556
Al5 Al6 2.8618(16) 3_556
Al5 Al6 2.8618(16) 3
Al5 Al1 2.864(2) 3_556
Al5 Ce1 3.1611(13) 1_556
Al3 Co2 2.5236(13) 1_556
Al3 Al1 2.691(2) .
Al3 Al4 2.737(2) 7_655
Al3 Al6 2.9081(16) .
Al3 Al6 2.9081(16) 1_556
Al3 Ce1 3.1891(13) 1_556
Al4 Co2 2.5278(13) 7_666
Al4 Co2 2.5278(13) 7_665
Al4 Al1 2.692(2) 7_665
Al4 Al3 2.737(2) 7_665
Al4 Al9 2.9139(13) 3_556
Al4 Al9 2.9139(13) 3
Al4 Ce1 3.2049(14) 1_556
Al1 Co2 2.6005(13) 1_556
Al1 Al4 2.692(2) 7_655
Al1 Al9 2.7838(13) 1_556
Al1 Al6 2.8054(16) 1_556
Al1 Al6 2.8054(16) .
Al1 Al5 2.864(2) 3_456
Al1 Ce1 3.1443(14) 3_455
Al1 Ce1 3.1443(14) 3_456
Al7 Fe1 2.5375(16) 3
Al7 Co1 2.5375(16) 3
Al7 Fe1 2.5403(16) 7_655
Al7 Co1 2.5403(16) 7_655
Al7 Al8 2.9121(12) 3_556
Al7 Al8 2.9121(12) 3
Al6 Al1 2.8054(16) 1_554
Al6 Al2 2.8254(16) 1_554
Al6 Al5 2.8618(16) 3_455
Al6 Al5 2.8618(16) 3_456
Al6 Al3 2.9081(16) 1_554
